data_4509835
loop_
_publ_author_name
'W\"ockel, Simone'
'Plessow, Philipp'
'Schelwies, Mathias'
'Brinks, Marion K.'
'Rominger, Frank'
'Hofmann, Peter'
'Limbach, Michael'

_publ_section_title
;
 Alcohol Amination with Aminoacidato Cp*Ir(III)-Complexes as Catalysts:
 Dissociation of the Chelating Ligand during Initiation
;
_journal_issue 1
_journal_name_full 'ACS Catalysis'
_journal_page_first 152
_journal_paper_doi 10.1021/cs4009418
_journal_volume 4
_journal_year 2014
_chemical_formula_sum 'C15.5 H19 I Ir N O2'
_chemical_formula_weight 570.42
_chemical_name_common '7 Cp*Ir(Gly)I in manuscript'
_chemical_name_systematic
; 
 ? 
;
_space_group_IT_number 14
_symmetry_cell_setting monoclinic
_symmetry_space_group_name_Hall '-P 2ybc'
_symmetry_space_group_name_H-M 'P 1 21/c 1'
_atom_sites_solution_hydrogens geom
_atom_sites_solution_primary direct
_atom_sites_solution_secondary difmap
_audit_creation_method SHELXL-97
_cell_angle_alpha 90.00
_cell_angle_beta 96.356(1)
_cell_angle_gamma 90.00
_cell_formula_units_Z 8
_cell_length_a 9.0412(4)
_cell_length_b 31.3975(15)
_cell_length_c 12.3426(6)
_cell_measurement_reflns_used 6238
_cell_measurement_temperature 200(2)
_cell_measurement_theta_max 26.14
_cell_measurement_theta_min 2.36
_cell_volume 3482.2(3)
_computing_cell_refinement 'Bruker SAINT'
_computing_data_collection 'Bruker APEX2'
_computing_data_reduction 'Bruker SAINT'
_computing_molecular_graphics 'Bruker SHELXTL'
_computing_publication_material 'Bruker SHELXTL'
_computing_structure_refinement 'SHELXL-97 (Sheldrick, 2008)'
_computing_structure_solution 'SHELXS-97 (Sheldrick, 2008)'
_diffrn_ambient_temperature 200(2)
_diffrn_measured_fraction_theta_full 0.999
_diffrn_measured_fraction_theta_max 0.883
_diffrn_measurement_device_type 'Bruker APEX-II CCD'
_diffrn_measurement_method '\f and \w scans'
_diffrn_radiation_monochromator mirror
_diffrn_radiation_source 'ImuS microsource'
_diffrn_radiation_type MoK\a
_diffrn_radiation_wavelength 0.71073
_diffrn_reflns_av_R_equivalents 0.0475
_diffrn_reflns_av_sigmaI/netI 0.0569
_diffrn_reflns_limit_h_max 11
_diffrn_reflns_limit_h_min -11
_diffrn_reflns_limit_k_max 39
_diffrn_reflns_limit_k_min -40
_diffrn_reflns_limit_l_max 15
_diffrn_reflns_limit_l_min -15
_diffrn_reflns_number 22826
_diffrn_reflns_theta_full 25.00
_diffrn_reflns_theta_max 27.25
_diffrn_reflns_theta_min 1.30
_exptl_absorpt_coefficient_mu 9.443
_exptl_absorpt_correction_T_max 0.7648
_exptl_absorpt_correction_T_min 0.0441
_exptl_absorpt_correction_type multi-scan
_exptl_absorpt_process_details
;
Sheldrick, G. M. (2008). <i>SADABS</i>. University of G\"ottingen, Germany.
;
_exptl_crystal_colour yellow
_exptl_crystal_density_diffrn 2.176
_exptl_crystal_density_method 'not measured'
_exptl_crystal_description needle
_exptl_crystal_F_000 2120
_exptl_crystal_size_max 0.88
_exptl_crystal_size_mid 0.04
_exptl_crystal_size_min 0.03
_refine_diff_density_max 1.087
_refine_diff_density_min -1.606
_refine_diff_density_rms 0.182
_refine_ls_extinction_method none
_refine_ls_goodness_of_fit_ref 1.052
_refine_ls_hydrogen_treatment constr
_refine_ls_matrix_type full
_refine_ls_number_parameters 380
_refine_ls_number_reflns 6889
_refine_ls_number_restraints 0
_refine_ls_restrained_S_all 1.052
_refine_ls_R_factor_all 0.0660
_refine_ls_R_factor_gt 0.0426
_refine_ls_shift/su_max 0.000
_refine_ls_shift/su_mean 0.000
_refine_ls_structure_factor_coef Fsqd
_refine_ls_weighting_details 'calc w=1/[\s^2^(Fo^2^)+(0.0217P)^2^+14.5727P] where P=(Fo^2^+2Fc^2^)/3'
_refine_ls_weighting_scheme calc
_refine_ls_wR_factor_gt 0.0721
_refine_ls_wR_factor_ref 0.0784
_reflns_number_gt 5235
_reflns_number_total 6889
_reflns_threshold_expression >2sigma(I)
_cod_data_source_file cs4009418_si_002.cif
_cod_data_source_block siw3
_cod_depositor_comments
;
The following automatic conversions were performed:

'_symmetry_cell_setting' value 'Monoclinic' changed to 'monoclinic'
according to
/usr/data/users/saulius/automatic-downloads/current/ACS/lib/dictionaries/cif_core.dic
dictionary named 'cif_core.dic' version 2.4.2 from 2011-04-26.

Automatic conversion script
Id: cif_fix_values 2281 2013-09-26 08:29:07Z andrius 
;
_cod_original_sg_symbol_H-M P2(1)/c
_cod_original_formula_sum 'C15.50 H19 I Ir N O2'
_cod_database_code 4509835

loop_
_symmetry_equiv_pos_as_xyz
'x, y, z'
'-x, y+1/2, -z+1/2'
'-x, -y, -z'
'x, -y-1/2, z-1/2'

loop_
_atom_site_label
_atom_site_type_symbol
_atom_site_fract_x
_atom_site_fract_y
_atom_site_fract_z
_atom_site_U_iso_or_equiv
_atom_site_adp_type
_atom_site_occupancy
_atom_site_symmetry_multiplicity
_atom_site_calc_flag
_atom_site_refinement_flags
Ir1_1 Ir -0.24956(3) 0.003485(10) 0.26785(2) 0.02412(9) Uani 1 1 d .
I1_1 I 0.01498(6) -0.022402(19) 0.20519(5) 0.03632(15) Uani 1 1 d .
N1_1 N -0.3041(7) 0.0249(2) 0.1053(5) 0.0273(15) Uani 1 1 d .
H1A_1 H -0.2832 0.0037 0.0580 0.033 Uiso 1 1 calc R
H1B_1 H -0.4046 0.0305 0.0938 0.033 Uiso 1 1 calc R
C1_1 C -0.1541(9) 0.0856(3) 0.1858(7) 0.031(2) Uani 1 1 d .
O1_1 O -0.1607(6) 0.06586(17) 0.2753(4) 0.0326(13) Uani 1 1 d .
O2_1 O -0.0971(7) 0.12119(19) 0.1795(5) 0.0479(17) Uani 1 1 d .
C2_1 C -0.2211(10) 0.0638(3) 0.0816(7) 0.041(2) Uani 1 1 d .
H2A_1 H -0.2892 0.0838 0.0389 0.049 Uiso 1 1 calc R
H2B_1 H -0.1407 0.0562 0.0370 0.049 Uiso 1 1 calc R
C11_1 C -0.4453(8) -0.0341(3) 0.2820(6) 0.0280(19) Uani 1 1 d .
C12_1 C -0.3182(9) -0.0563(3) 0.3310(7) 0.033(2) Uani 1 1 d .
C13_1 C -0.2474(9) -0.0311(2) 0.4216(7) 0.0300(19) Uani 1 1 d .
C14_1 C -0.3321(9) 0.0069(3) 0.4246(6) 0.0283(19) Uani 1 1 d .
C15_1 C -0.4526(8) 0.0057(2) 0.3402(6) 0.0264(18) Uani 1 1 d .
C16_1 C -0.5553(9) -0.0491(3) 0.1906(7) 0.036(2) Uani 1 1 d .
H16A_1 H -0.5072 -0.0696 0.1457 0.053 Uiso 1 1 calc R
H16B_1 H -0.5916 -0.0248 0.1457 0.053 Uiso 1 1 calc R
H16C_1 H -0.6391 -0.0630 0.2204 0.053 Uiso 1 1 calc R
C17_1 C -0.2715(11) -0.1005(3) 0.3031(8) 0.051(3) Uani 1 1 d .
H17A_1 H -0.3081 -0.1209 0.3540 0.076 Uiso 1 1 calc R
H17B_1 H -0.1626 -0.1020 0.3086 0.076 Uiso 1 1 calc R
H17C_1 H -0.3132 -0.1075 0.2286 0.076 Uiso 1 1 calc R
C18_1 C -0.1175(9) -0.0458(3) 0.4977(7) 0.035(2) Uani 1 1 d .
H18A_1 H -0.0805 -0.0221 0.5450 0.053 Uiso 1 1 calc R
H18B_1 H -0.0383 -0.0556 0.4556 0.053 Uiso 1 1 calc R
H18C_1 H -0.1485 -0.0692 0.5425 0.053 Uiso 1 1 calc R
C19_1 C -0.2980(9) 0.0439(2) 0.5023(6) 0.0304(19) Uani 1 1 d .
H19A_1 H -0.2508 0.0668 0.4647 0.046 Uiso 1 1 calc R
H19B_1 H -0.2305 0.0344 0.5652 0.046 Uiso 1 1 calc R
H19C_1 H -0.3907 0.0543 0.5271 0.046 Uiso 1 1 calc R
C20_1 C -0.5761(10) 0.0383(3) 0.3216(7) 0.039(2) Uani 1 1 d .
H20A_1 H -0.6264 0.0409 0.3876 0.058 Uiso 1 1 calc R
H20B_1 H -0.6479 0.0292 0.2607 0.058 Uiso 1 1 calc R
H20C_1 H -0.5340 0.0659 0.3044 0.058 Uiso 1 1 calc R
Ir1_2 Ir 0.34158(4) 0.172650(11) 0.12974(3) 0.03328(10) Uani 1 1 d .
I1_2 I 0.39285(11) 0.19060(3) -0.07688(6) 0.0804(3) Uani 1 1 d .
N1_2 N 0.1518(7) 0.1383(2) 0.0579(6) 0.0317(16) Uani 1 1 d .
H1A_2 H 0.0772 0.1402 0.1027 0.038 Uiso 1 1 calc R
H1B_2 H 0.1178 0.1507 -0.0077 0.038 Uiso 1 1 calc R
C1_2 C 0.3463(9) 0.0829(3) 0.0635(6) 0.0294(19) Uani 1 1 d .
O1_2 O 0.4324(6) 0.11173(18) 0.1061(5) 0.0374(14) Uani 1 1 d .
O2_2 O 0.3876(6) 0.04672(18) 0.0436(5) 0.0383(15) Uani 1 1 d .
C2_2 C 0.1852(9) 0.0933(3) 0.0401(9) 0.054(3) Uani 1 1 d .
H2A_2 H 0.1516 0.0858 -0.0367 0.065 Uiso 1 1 calc R
H2B_2 H 0.1282 0.0755 0.0872 0.065 Uiso 1 1 calc R
C11_2 C 0.4679(12) 0.1857(3) 0.2847(8) 0.047(3) Uani 1 1 d .
C12_2 C 0.3148(13) 0.1797(3) 0.2988(7) 0.049(3) Uani 1 1 d .
C13_2 C 0.2327(11) 0.2133(3) 0.2361(8) 0.047(3) Uani 1 1 d .
C14_2 C 0.3374(13) 0.2375(3) 0.1845(8) 0.051(3) Uani 1 1 d .
C15_2 C 0.4837(12) 0.2201(3) 0.2120(8) 0.048(3) Uani 1 1 d .
C16_2 C 0.5954(13) 0.1593(3) 0.3362(10) 0.075(4) Uani 1 1 d .
H16A_2 H 0.6586 0.1508 0.2804 0.112 Uiso 1 1 calc R
H16B_2 H 0.5566 0.1339 0.3693 0.112 Uiso 1 1 calc R
H16C_2 H 0.6541 0.1761 0.3925 0.112 Uiso 1 1 calc R
C17_2 C 0.2512(14) 0.1484(3) 0.3726(8) 0.072(4) Uani 1 1 d .
H17A_2 H 0.3190 0.1241 0.3855 0.107 Uiso 1 1 calc R
H17B_2 H 0.1544 0.1384 0.3385 0.107 Uiso 1 1 calc R
H17C_2 H 0.2386 0.1622 0.4422 0.107 Uiso 1 1 calc R
C18_2 C 0.0712(13) 0.2205(4) 0.2335(11) 0.083(4) Uani 1 1 d .
H18A_2 H 0.0513 0.2368 0.2981 0.124 Uiso 1 1 calc R
H18B_2 H 0.0197 0.1931 0.2330 0.124 Uiso 1 1 calc R
H18C_2 H 0.0354 0.2366 0.1676 0.124 Uiso 1 1 calc R
C19_2 C 0.2998(15) 0.2764(3) 0.1146(9) 0.080(4) Uani 1 1 d .
H19A_2 H 0.3768 0.2807 0.0658 0.120 Uiso 1 1 calc R
H19B_2 H 0.2949 0.3014 0.1615 0.120 Uiso 1 1 calc R
H19C_2 H 0.2033 0.2722 0.0714 0.120 Uiso 1 1 calc R
C20_2 C 0.6281(13) 0.2373(4) 0.1817(10) 0.088(4) Uani 1 1 d .
H20A_2 H 0.6141 0.2479 0.1066 0.132 Uiso 1 1 calc R
H20B_2 H 0.7031 0.2147 0.1877 0.132 Uiso 1 1 calc R
H20C_2 H 0.6616 0.2607 0.2311 0.132 Uiso 1 1 calc R
C21 C -0.1316(13) 0.2731(4) 0.4522(9) 0.067(3) Uani 1 1 d .
C22 C -0.1962(18) 0.3258(6) 0.4625(19) 0.153(8) Uani 1 1 d .
C23 C -0.1551(13) 0.3560(4) 0.3499(10) 0.067(3) Uani 1 1 d .
C24 C -0.056(2) 0.3264(4) 0.3101(17) 0.147(8) Uani 1 1 d .
C25 C -0.0852(17) 0.3375(6) 0.081(2) 0.174(10) Uani 1 1 d .
C26 C -0.3395(16) 0.3562(5) 0.1527(12) 0.066(4) Uani 1 1 d .
C27 C -0.228(4) 0.3564(7) 0.177(3) 0.247(18) Uani 1 1 d .

loop_
_atom_site_aniso_label
_atom_site_aniso_U_11
_atom_site_aniso_U_22
_atom_site_aniso_U_33
_atom_site_aniso_U_23
_atom_site_aniso_U_13
_atom_site_aniso_U_12
Ir1_1 0.02207(16) 0.02650(18) 0.02391(16) -0.00139(14) 0.00305(12) -0.00261(14)
I1_1 0.0241(3) 0.0505(4) 0.0344(3) -0.0047(3) 0.0030(2) 0.0037(3)
N1_1 0.027(4) 0.028(4) 0.028(4) 0.002(3) 0.008(3) -0.001(3)
C1_1 0.028(5) 0.028(5) 0.038(5) 0.001(4) 0.006(4) 0.001(4)
O1_1 0.035(3) 0.033(3) 0.030(3) -0.005(3) 0.005(3) -0.008(3)
O2_1 0.056(4) 0.037(4) 0.054(4) -0.004(3) 0.020(3) -0.023(3)
C2_1 0.046(6) 0.041(6) 0.037(5) 0.011(4) 0.007(4) -0.006(5)
C11_1 0.017(4) 0.034(5) 0.033(5) 0.002(4) 0.004(4) -0.003(4)
C12_1 0.027(5) 0.037(5) 0.037(5) 0.000(4) 0.014(4) -0.008(4)
C13_1 0.033(5) 0.021(4) 0.034(5) 0.008(4) -0.004(4) -0.001(4)
C14_1 0.030(4) 0.030(5) 0.026(4) -0.005(4) 0.006(3) -0.010(4)
C15_1 0.014(4) 0.031(5) 0.035(4) 0.006(4) 0.008(3) -0.001(4)
C16_1 0.025(5) 0.043(5) 0.038(5) -0.004(4) 0.004(4) -0.004(4)
C17_1 0.058(7) 0.037(6) 0.059(7) -0.006(5) 0.014(5) -0.005(5)
C18_1 0.032(5) 0.040(5) 0.033(5) 0.013(4) 0.000(4) 0.006(4)
C19_1 0.036(5) 0.029(5) 0.026(4) -0.001(4) 0.001(4) -0.007(4)
C20_1 0.042(5) 0.042(5) 0.033(5) 0.004(4) 0.014(4) 0.008(4)
Ir1_2 0.0429(2) 0.02536(19) 0.03131(19) -0.00158(15) 0.00318(16) -0.00635(16)
I1_2 0.1426(8) 0.0648(5) 0.0360(4) 0.0000(4) 0.0192(5) -0.0468(5)
N1_2 0.026(4) 0.031(4) 0.037(4) 0.000(3) -0.002(3) 0.001(3)
C1_2 0.033(5) 0.033(5) 0.023(4) -0.002(4) 0.003(4) -0.008(4)
O1_2 0.034(3) 0.035(3) 0.042(4) -0.011(3) 0.000(3) -0.003(3)
O2_2 0.037(4) 0.033(4) 0.044(4) -0.011(3) 0.000(3) 0.000(3)
C2_2 0.024(5) 0.043(6) 0.093(9) -0.026(6) -0.002(5) 0.004(5)
C11_2 0.062(7) 0.037(6) 0.038(5) -0.014(5) -0.009(5) -0.002(5)
C12_2 0.086(8) 0.035(6) 0.028(5) -0.003(4) 0.016(5) 0.006(5)
C13_2 0.063(7) 0.030(5) 0.047(6) -0.020(5) 0.002(5) 0.001(5)
C14_2 0.090(9) 0.011(4) 0.050(6) -0.004(4) 0.001(6) -0.003(5)
C15_2 0.065(7) 0.031(5) 0.046(6) -0.016(5) -0.002(5) -0.015(5)
C16_2 0.075(8) 0.057(7) 0.083(9) -0.013(7) -0.035(7) 0.007(6)
C17_2 0.122(11) 0.050(7) 0.049(7) 0.002(5) 0.037(7) -0.003(7)
C18_2 0.073(9) 0.069(8) 0.109(11) -0.026(8) 0.024(8) 0.006(7)
C19_2 0.146(13) 0.026(6) 0.065(8) 0.008(5) -0.003(8) 0.003(7)
C20_2 0.086(10) 0.102(10) 0.077(9) -0.023(8) 0.013(7) -0.055(8)
C21 0.081(8) 0.069(8) 0.051(7) -0.014(6) 0.007(6) 0.035(7)
C22 0.087(12) 0.119(15) 0.25(2) 0.002(16) -0.012(14) -0.016(11)
C23 0.074(8) 0.053(7) 0.077(9) 0.009(6) 0.027(7) 0.012(6)
C24 0.157(16) 0.033(7) 0.23(2) -0.041(10) -0.089(15) 0.011(9)
C25 0.059(10) 0.120(15) 0.33(3) -0.069(17) -0.039(14) -0.001(10)
C26 0.096(11) 0.034(7) 0.067(8) 0.004(6) 0.001(8) -0.002(7)
C27 0.31(4) 0.051(12) 0.39(5) -0.01(2) 0.08(4) 0.02(2)

loop_
_atom_type_symbol
_atom_type_description
_atom_type_scat_dispersion_real
_atom_type_scat_dispersion_imag
_atom_type_scat_source
C C 0.0033 0.0016 'International Tables Vol C Tables 4.2.6.8 and 6.1.1.4'
H H 0.0000 0.0000 'International Tables Vol C Tables 4.2.6.8 and 6.1.1.4'
N N 0.0061 0.0033 'International Tables Vol C Tables 4.2.6.8 and 6.1.1.4'
O O 0.0106 0.0060 'International Tables Vol C Tables 4.2.6.8 and 6.1.1.4'
I I -0.4742 1.8119 'International Tables Vol C Tables 4.2.6.8 and 6.1.1.4'
Ir Ir -1.4442 7.9887 'International Tables Vol C Tables 4.2.6.8 and 6.1.1.4'

loop_
_geom_angle_atom_site_label_1
_geom_angle_atom_site_label_2
_geom_angle_atom_site_label_3
_geom_angle
O1_1 Ir1_1 N1_1 78.1(2)
O1_1 Ir1_1 C15_1 107.0(3)
N1_1 Ir1_1 C15_1 105.4(3)
O1_1 Ir1_1 C12_1 156.4(3)
N1_1 Ir1_1 C12_1 125.0(3)
C15_1 Ir1_1 C12_1 65.2(3)
O1_1 Ir1_1 C11_1 144.8(3)
N1_1 Ir1_1 C11_1 98.3(3)
C15_1 Ir1_1 C11_1 39.5(3)
C12_1 Ir1_1 C11_1 38.6(3)
O1_1 Ir1_1 C14_1 94.7(2)
N1_1 Ir1_1 C14_1 140.0(3)
C15_1 Ir1_1 C14_1 38.8(3)
C12_1 Ir1_1 C14_1 64.9(3)
C11_1 Ir1_1 C14_1 65.4(3)
O1_1 Ir1_1 C13_1 117.1(3)
N1_1 Ir1_1 C13_1 163.3(3)
C15_1 Ir1_1 C13_1 65.0(3)
C12_1 Ir1_1 C13_1 39.3(3)
C11_1 Ir1_1 C13_1 65.5(3)
C14_1 Ir1_1 C13_1 38.2(3)
O1_1 Ir1_1 I1_1 86.97(15)
N1_1 Ir1_1 I1_1 86.89(17)
C15_1 Ir1_1 I1_1 162.9(2)
C12_1 Ir1_1 I1_1 98.1(2)
C11_1 Ir1_1 I1_1 128.1(2)
C14_1 Ir1_1 I1_1 132.4(2)
C13_1 Ir1_1 I1_1 100.1(2)
C2_1 N1_1 Ir1_1 112.3(5)
C2_1 N1_1 H1A_1 109.1
Ir1_1 N1_1 H1A_1 109.1
C2_1 N1_1 H1B_1 109.1
Ir1_1 N1_1 H1B_1 109.1
H1A_1 N1_1 H1B_1 107.9
O2_1 C1_1 O1_1 123.6(8)
O2_1 C1_1 C2_1 118.9(8)
O1_1 C1_1 C2_1 117.5(7)
C1_1 O1_1 Ir1_1 117.8(5)
N1_1 C2_1 C1_1 111.5(7)
N1_1 C2_1 H2A_1 109.3
C1_1 C2_1 H2A_1 109.3
N1_1 C2_1 H2B_1 109.3
C1_1 C2_1 H2B_1 109.3
H2A_1 C2_1 H2B_1 108.0
C12_1 C11_1 C15_1 106.9(7)
C12_1 C11_1 C16_1 127.3(7)
C15_1 C11_1 C16_1 125.7(7)
C12_1 C11_1 Ir1_1 70.7(4)
C15_1 C11_1 Ir1_1 69.4(4)
C16_1 C11_1 Ir1_1 126.6(6)
C11_1 C12_1 C13_1 109.0(7)
C11_1 C12_1 C17_1 126.1(8)
C13_1 C12_1 C17_1 124.5(8)
C11_1 C12_1 Ir1_1 70.8(5)
C13_1 C12_1 Ir1_1 71.6(4)
C17_1 C12_1 Ir1_1 128.6(6)
C14_1 C13_1 C12_1 106.5(7)
C14_1 C13_1 C18_1 129.1(8)
C12_1 C13_1 C18_1 124.2(7)
C14_1 C13_1 Ir1_1 69.7(4)
C12_1 C13_1 Ir1_1 69.1(5)
C18_1 C13_1 Ir1_1 129.1(6)
C13_1 C14_1 C15_1 109.2(7)
C13_1 C14_1 C19_1 126.0(7)
C15_1 C14_1 C19_1 124.8(7)
C13_1 C14_1 Ir1_1 72.0(4)
C15_1 C14_1 Ir1_1 69.7(4)
C19_1 C14_1 Ir1_1 122.7(5)
C14_1 C15_1 C11_1 108.3(7)
C14_1 C15_1 C20_1 125.8(7)
C11_1 C15_1 C20_1 125.6(7)
C14_1 C15_1 Ir1_1 71.5(4)
C11_1 C15_1 Ir1_1 71.0(4)
C20_1 C15_1 Ir1_1 127.9(5)
C11_1 C16_1 H16A_1 109.5
C11_1 C16_1 H16B_1 109.5
H16A_1 C16_1 H16B_1 109.5
C11_1 C16_1 H16C_1 109.5
H16A_1 C16_1 H16C_1 109.5
H16B_1 C16_1 H16C_1 109.5
C12_1 C17_1 H17A_1 109.5
C12_1 C17_1 H17B_1 109.5
H17A_1 C17_1 H17B_1 109.5
C12_1 C17_1 H17C_1 109.5
H17A_1 C17_1 H17C_1 109.5
H17B_1 C17_1 H17C_1 109.5
C13_1 C18_1 H18A_1 109.5
C13_1 C18_1 H18B_1 109.5
H18A_1 C18_1 H18B_1 109.5
C13_1 C18_1 H18C_1 109.5
H18A_1 C18_1 H18C_1 109.5
H18B_1 C18_1 H18C_1 109.5
C14_1 C19_1 H19A_1 109.5
C14_1 C19_1 H19B_1 109.5
H19A_1 C19_1 H19B_1 109.5
C14_1 C19_1 H19C_1 109.5
H19A_1 C19_1 H19C_1 109.5
H19B_1 C19_1 H19C_1 109.5
C15_1 C20_1 H20A_1 109.5
C15_1 C20_1 H20B_1 109.5
H20A_1 C20_1 H20B_1 109.5
C15_1 C20_1 H20C_1 109.5
H20A_1 C20_1 H20C_1 109.5
H20B_1 C20_1 H20C_1 109.5
O1_2 Ir1_2 N1_2 78.0(2)
O1_2 Ir1_2 C12_2 108.4(3)
N1_2 Ir1_2 C12_2 106.5(3)
O1_2 Ir1_2 C13_2 146.5(3)
N1_2 Ir1_2 C13_2 98.8(3)
C12_2 Ir1_2 C13_2 39.9(4)
O1_2 Ir1_2 C15_2 118.1(3)
N1_2 Ir1_2 C15_2 163.4(3)
C12_2 Ir1_2 C15_2 66.0(4)
C13_2 Ir1_2 C15_2 65.7(4)
O1_2 Ir1_2 C14_2 157.2(3)
N1_2 Ir1_2 C14_2 124.6(4)
C12_2 Ir1_2 C14_2 65.6(4)
C13_2 Ir1_2 C14_2 38.6(4)
C15_2 Ir1_2 C14_2 39.1(4)
O1_2 Ir1_2 C11_2 96.8(3)
N1_2 Ir1_2 C11_2 141.9(3)
C12_2 Ir1_2 C11_2 38.8(4)
C13_2 Ir1_2 C11_2 65.1(4)
C15_2 Ir1_2 C11_2 38.5(3)
C14_2 Ir1_2 C11_2 64.3(4)
O1_2 Ir1_2 I1_2 87.07(16)
N1_2 Ir1_2 I1_2 85.84(18)
C12_2 Ir1_2 I1_2 161.7(3)
C13_2 Ir1_2 I1_2 126.3(3)
C15_2 Ir1_2 I1_2 98.4(3)
C14_2 Ir1_2 I1_2 96.3(3)
C11_2 Ir1_2 I1_2 131.9(3)
C2_2 N1_2 Ir1_2 112.3(5)
C2_2 N1_2 H1A_2 109.1
Ir1_2 N1_2 H1A_2 109.1
C2_2 N1_2 H1B_2 109.1
Ir1_2 N1_2 H1B_2 109.1
H1A_2 N1_2 H1B_2 107.9
O2_2 C1_2 O1_2 123.7(8)
O2_2 C1_2 C2_2 118.4(7)
O1_2 C1_2 C2_2 117.8(8)
C1_2 O1_2 Ir1_2 118.2(5)
N1_2 C2_2 C1_2 113.3(7)
N1_2 C2_2 H2A_2 108.9
C1_2 C2_2 H2A_2 108.9
N1_2 C2_2 H2B_2 108.9
C1_2 C2_2 H2B_2 108.9
H2A_2 C2_2 H2B_2 107.7
C15_2 C11_2 C12_2 110.2(9)
C15_2 C11_2 C16_2 124.1(10)
C12_2 C11_2 C16_2 125.7(10)
C15_2 C11_2 Ir1_2 70.4(5)
C12_2 C11_2 Ir1_2 70.0(5)
C16_2 C11_2 Ir1_2 125.2(7)
C11_2 C12_2 C13_2 106.4(8)
C11_2 C12_2 C17_2 127.2(10)
C13_2 C12_2 C17_2 126.1(10)
C11_2 C12_2 Ir1_2 71.2(5)
C13_2 C12_2 Ir1_2 70.3(5)
C17_2 C12_2 Ir1_2 128.2(7)
C14_2 C13_2 C12_2 107.5(9)
C14_2 C13_2 C18_2 128.0(10)
C12_2 C13_2 C18_2 124.5(10)
C14_2 C13_2 Ir1_2 70.7(5)
C12_2 C13_2 Ir1_2 69.8(5)
C18_2 C13_2 Ir1_2 126.8(7)
C13_2 C14_2 C15_2 109.4(8)
C13_2 C14_2 C19_2 124.7(11)
C15_2 C14_2 C19_2 125.9(10)
C13_2 C14_2 Ir1_2 70.7(5)
C15_2 C14_2 Ir1_2 70.4(5)
C19_2 C14_2 Ir1_2 126.7(7)
C11_2 C15_2 C14_2 106.6(9)
C11_2 C15_2 C20_2 125.7(10)
C14_2 C15_2 C20_2 127.4(10)
C11_2 C15_2 Ir1_2 71.1(5)
C14_2 C15_2 Ir1_2 70.5(5)
C20_2 C15_2 Ir1_2 128.7(7)
C11_2 C16_2 H16A_2 109.5
C11_2 C16_2 H16B_2 109.5
H16A_2 C16_2 H16B_2 109.5
C11_2 C16_2 H16C_2 109.5
H16A_2 C16_2 H16C_2 109.5
H16B_2 C16_2 H16C_2 109.5
C12_2 C17_2 H17A_2 109.5
C12_2 C17_2 H17B_2 109.5
H17A_2 C17_2 H17B_2 109.5
C12_2 C17_2 H17C_2 109.5
H17A_2 C17_2 H17C_2 109.5
H17B_2 C17_2 H17C_2 109.5
C13_2 C18_2 H18A_2 109.5
C13_2 C18_2 H18B_2 109.5
H18A_2 C18_2 H18B_2 109.5
C13_2 C18_2 H18C_2 109.5
H18A_2 C18_2 H18C_2 109.5
H18B_2 C18_2 H18C_2 109.5
C14_2 C19_2 H19A_2 109.5
C14_2 C19_2 H19B_2 109.5
H19A_2 C19_2 H19B_2 109.5
C14_2 C19_2 H19C_2 109.5
H19A_2 C19_2 H19C_2 109.5
H19B_2 C19_2 H19C_2 109.5
C15_2 C20_2 H20A_2 109.5
C15_2 C20_2 H20B_2 109.5
H20A_2 C20_2 H20B_2 109.5
C15_2 C20_2 H20C_2 109.5
H20A_2 C20_2 H20C_2 109.5
H20B_2 C20_2 H20C_2 109.5
C23 C22 C21 110.5(13)
C24 C23 C22 96.7(12)
C26 C27 C25 122(3)

loop_
_geom_bond_atom_site_label_1
_geom_bond_atom_site_label_2
_geom_bond_distance
Ir1_1 O1_1 2.115(5)
Ir1_1 N1_1 2.122(6)
Ir1_1 C15_1 2.129(7)
Ir1_1 C12_1 2.150(8)
Ir1_1 C11_1 2.151(7)
Ir1_1 C14_1 2.153(7)
Ir1_1 C13_1 2.184(8)
Ir1_1 I1_1 2.7182(6)
N1_1 C2_1 1.478(10)
N1_1 H1A_1 0.9200
N1_1 H1B_1 0.9200
C1_1 O2_1 1.237(9)
C1_1 O1_1 1.273(9)
C1_1 C2_1 1.522(12)
C2_1 H2A_1 0.9900
C2_1 H2B_1 0.9900
C11_1 C12_1 1.420(11)
C11_1 C15_1 1.447(11)
C11_1 C16_1 1.495(11)
C12_1 C13_1 1.458(11)
C12_1 C17_1 1.502(12)
C13_1 C14_1 1.421(11)
C13_1 C18_1 1.494(11)
C14_1 C15_1 1.422(11)
C14_1 C19_1 1.514(10)
C15_1 C20_1 1.514(11)
C16_1 H16A_1 0.9800
C16_1 H16B_1 0.9800
C16_1 H16C_1 0.9800
C17_1 H17A_1 0.9800
C17_1 H17B_1 0.9800
C17_1 H17C_1 0.9800
C18_1 H18A_1 0.9800
C18_1 H18B_1 0.9800
C18_1 H18C_1 0.9800
C19_1 H19A_1 0.9800
C19_1 H19B_1 0.9800
C19_1 H19C_1 0.9800
C20_1 H20A_1 0.9800
C20_1 H20B_1 0.9800
C20_1 H20C_1 0.9800
Ir1_2 O1_2 2.115(6)
Ir1_2 N1_2 2.134(6)
Ir1_2 C12_2 2.139(8)
Ir1_2 C13_2 2.146(9)
Ir1_2 C15_2 2.147(9)
Ir1_2 C14_2 2.148(8)
Ir1_2 C11_2 2.156(9)
Ir1_2 I1_2 2.7015(8)
N1_2 C2_2 1.468(10)
N1_2 H1A_2 0.9200
N1_2 H1B_2 0.9200
C1_2 O2_2 1.229(9)
C1_2 O1_2 1.270(9)
C1_2 C2_2 1.489(11)
C2_2 H2A_2 0.9900
C2_2 H2B_2 0.9900
C11_2 C15_2 1.420(13)
C11_2 C12_2 1.427(14)
C11_2 C16_2 1.502(13)
C12_2 C13_2 1.462(13)
C12_2 C17_2 1.497(13)
C13_2 C14_2 1.419(13)
C13_2 C18_2 1.474(14)
C14_2 C15_2 1.437(14)
C14_2 C19_2 1.511(13)
C15_2 C20_2 1.499(14)
C16_2 H16A_2 0.9800
C16_2 H16B_2 0.9800
C16_2 H16C_2 0.9800
C17_2 H17A_2 0.9800
C17_2 H17B_2 0.9800
C17_2 H17C_2 0.9800
C18_2 H18A_2 0.9800
C18_2 H18B_2 0.9800
C18_2 H18C_2 0.9800
C19_2 H19A_2 0.9800
C19_2 H19B_2 0.9800
C19_2 H19C_2 0.9800
C20_2 H20A_2 0.9800
C20_2 H20B_2 0.9800
C20_2 H20C_2 0.9800
C21 C22 1.77(2)
C22 C23 1.76(2)
C23 C24 1.421(19)
C25 C27 1.94(4)
C26 C27 1.02(3)

loop_
_geom_torsion_atom_site_label_1
_geom_torsion_atom_site_label_2
_geom_torsion_atom_site_label_3
_geom_torsion_atom_site_label_4
_geom_torsion
O1_1 Ir1_1 N1_1 C2_1 14.6(5)
C15_1 Ir1_1 N1_1 C2_1 119.2(6)
C12_1 Ir1_1 N1_1 C2_1 -170.6(5)
C11_1 Ir1_1 N1_1 C2_1 159.0(5)
C14_1 Ir1_1 N1_1 C2_1 97.7(6)
C13_1 Ir1_1 N1_1 C2_1 171.6(9)
I1_1 Ir1_1 N1_1 C2_1 -73.0(5)
O2_1 C1_1 O1_1 Ir1_1 -175.9(6)
C2_1 C1_1 O1_1 Ir1_1 4.4(9)
N1_1 Ir1_1 O1_1 C1_1 -10.8(5)
C15_1 Ir1_1 O1_1 C1_1 -113.5(6)
C12_1 Ir1_1 O1_1 C1_1 179.9(7)
C11_1 Ir1_1 O1_1 C1_1 -98.4(7)
C14_1 Ir1_1 O1_1 C1_1 -151.0(6)
C13_1 Ir1_1 O1_1 C1_1 176.4(5)
I1_1 Ir1_1 O1_1 C1_1 76.6(5)
Ir1_1 N1_1 C2_1 C1_1 -16.7(9)
O2_1 C1_1 C2_1 N1_1 -171.2(7)
O1_1 C1_1 C2_1 N1_1 8.5(11)
O1_1 Ir1_1 C11_1 C12_1 -140.5(5)
N1_1 Ir1_1 C11_1 C12_1 138.4(5)
C15_1 Ir1_1 C11_1 C12_1 -117.4(7)
C14_1 Ir1_1 C11_1 C12_1 -79.9(5)
C13_1 Ir1_1 C11_1 C12_1 -37.7(5)
I1_1 Ir1_1 C11_1 C12_1 45.9(5)
O1_1 Ir1_1 C11_1 C15_1 -23.0(7)
N1_1 Ir1_1 C11_1 C15_1 -104.2(5)
C12_1 Ir1_1 C11_1 C15_1 117.4(7)
C14_1 Ir1_1 C11_1 C15_1 37.6(4)
C13_1 Ir1_1 C11_1 C15_1 79.8(5)
I1_1 Ir1_1 C11_1 C15_1 163.3(4)
O1_1 Ir1_1 C11_1 C16_1 96.9(8)
N1_1 Ir1_1 C11_1 C16_1 15.7(7)
C15_1 Ir1_1 C11_1 C16_1 119.9(9)
C12_1 Ir1_1 C11_1 C16_1 -122.7(9)
C14_1 Ir1_1 C11_1 C16_1 157.5(8)
C13_1 Ir1_1 C11_1 C16_1 -160.3(8)
I1_1 Ir1_1 C11_1 C16_1 -76.8(7)
C15_1 C11_1 C12_1 C13_1 1.4(9)
C16_1 C11_1 C12_1 C13_1 -176.5(7)
Ir1_1 C11_1 C12_1 C13_1 61.7(5)
C15_1 C11_1 C12_1 C17_1 175.4(8)
C16_1 C11_1 C12_1 C17_1 -2.5(13)
Ir1_1 C11_1 C12_1 C17_1 -124.3(8)
C15_1 C11_1 C12_1 Ir1_1 -60.3(5)
C16_1 C11_1 C12_1 Ir1_1 121.8(8)
O1_1 Ir1_1 C12_1 C11_1 113.8(7)
N1_1 Ir1_1 C12_1 C11_1 -53.4(6)
C15_1 Ir1_1 C12_1 C11_1 38.5(5)
C14_1 Ir1_1 C12_1 C11_1 81.5(5)
C13_1 Ir1_1 C12_1 C11_1 118.7(7)
I1_1 Ir1_1 C12_1 C11_1 -145.2(4)
O1_1 Ir1_1 C12_1 C13_1 -4.9(9)
N1_1 Ir1_1 C12_1 C13_1 -172.1(4)
C15_1 Ir1_1 C12_1 C13_1 -80.2(5)
C11_1 Ir1_1 C12_1 C13_1 -118.7(7)
C14_1 Ir1_1 C12_1 C13_1 -37.2(5)
I1_1 Ir1_1 C12_1 C13_1 96.1(4)
O1_1 Ir1_1 C12_1 C17_1 -124.9(8)
N1_1 Ir1_1 C12_1 C17_1 68.0(9)
C15_1 Ir1_1 C12_1 C17_1 159.8(9)
C11_1 Ir1_1 C12_1 C17_1 121.4(10)
C14_1 Ir1_1 C12_1 C17_1 -157.2(9)
C13_1 Ir1_1 C12_1 C17_1 -119.9(10)
I1_1 Ir1_1 C12_1 C17_1 -23.9(8)
C11_1 C12_1 C13_1 C14_1 -1.2(9)
C17_1 C12_1 C13_1 C14_1 -175.3(8)
Ir1_1 C12_1 C13_1 C14_1 60.0(5)
C11_1 C12_1 C13_1 C18_1 175.0(7)
C17_1 C12_1 C13_1 C18_1 0.8(13)
Ir1_1 C12_1 C13_1 C18_1 -123.9(8)
C11_1 C12_1 C13_1 Ir1_1 -61.2(6)
C17_1 C12_1 C13_1 Ir1_1 124.7(8)
O1_1 Ir1_1 C13_1 C14_1 60.0(5)
N1_1 Ir1_1 C13_1 C14_1 -94.5(10)
C15_1 Ir1_1 C13_1 C14_1 -37.1(4)
C12_1 Ir1_1 C13_1 C14_1 -117.8(7)
C11_1 Ir1_1 C13_1 C14_1 -80.8(5)
I1_1 Ir1_1 C13_1 C14_1 151.8(4)
O1_1 Ir1_1 C13_1 C12_1 177.8(4)
N1_1 Ir1_1 C13_1 C12_1 23.2(12)
C15_1 Ir1_1 C13_1 C12_1 80.7(5)
C11_1 Ir1_1 C13_1 C12_1 36.9(5)
C14_1 Ir1_1 C13_1 C12_1 117.8(7)
I1_1 Ir1_1 C13_1 C12_1 -90.5(4)
O1_1 Ir1_1 C13_1 C18_1 -64.5(8)
N1_1 Ir1_1 C13_1 C18_1 140.9(9)
C15_1 Ir1_1 C13_1 C18_1 -161.6(8)
C12_1 Ir1_1 C13_1 C18_1 117.7(9)
C11_1 Ir1_1 C13_1 C18_1 154.6(8)
C14_1 Ir1_1 C13_1 C18_1 -124.5(9)
I1_1 Ir1_1 C13_1 C18_1 27.2(8)
C12_1 C13_1 C14_1 C15_1 0.5(9)
C18_1 C13_1 C14_1 C15_1 -175.4(8)
Ir1_1 C13_1 C14_1 C15_1 60.1(5)
C12_1 C13_1 C14_1 C19_1 -177.4(7)
C18_1 C13_1 C14_1 C19_1 6.7(13)
Ir1_1 C13_1 C14_1 C19_1 -117.9(8)
C12_1 C13_1 C14_1 Ir1_1 -59.6(5)
C18_1 C13_1 C14_1 Ir1_1 124.5(9)
O1_1 Ir1_1 C14_1 C13_1 -129.3(5)
N1_1 Ir1_1 C14_1 C13_1 153.6(4)
C15_1 Ir1_1 C14_1 C13_1 119.2(7)
C12_1 Ir1_1 C14_1 C13_1 38.3(5)
C11_1 Ir1_1 C14_1 C13_1 81.0(5)
I1_1 Ir1_1 C14_1 C13_1 -39.1(5)
O1_1 Ir1_1 C14_1 C15_1 111.5(4)
N1_1 Ir1_1 C14_1 C15_1 34.3(6)
C12_1 Ir1_1 C14_1 C15_1 -81.0(5)
C11_1 Ir1_1 C14_1 C15_1 -38.3(4)
C13_1 Ir1_1 C14_1 C15_1 -119.2(6)
I1_1 Ir1_1 C14_1 C15_1 -158.3(4)
O1_1 Ir1_1 C14_1 C19_1 -7.6(7)
N1_1 Ir1_1 C14_1 C19_1 -84.7(7)
C15_1 Ir1_1 C14_1 C19_1 -119.1(9)
C12_1 Ir1_1 C14_1 C19_1 160.0(8)
C11_1 Ir1_1 C14_1 C19_1 -157.3(8)
C13_1 Ir1_1 C14_1 C19_1 121.7(9)
I1_1 Ir1_1 C14_1 C19_1 82.6(7)
C13_1 C14_1 C15_1 C11_1 0.3(9)
C19_1 C14_1 C15_1 C11_1 178.3(7)
Ir1_1 C14_1 C15_1 C11_1 61.9(5)
C13_1 C14_1 C15_1 C20_1 174.6(7)
C19_1 C14_1 C15_1 C20_1 -7.4(12)
Ir1_1 C14_1 C15_1 C20_1 -123.9(8)
C13_1 C14_1 C15_1 Ir1_1 -61.5(5)
C19_1 C14_1 C15_1 Ir1_1 116.4(7)
C12_1 C11_1 C15_1 C14_1 -1.1(8)
C16_1 C11_1 C15_1 C14_1 176.9(7)
Ir1_1 C11_1 C15_1 C14_1 -62.2(5)
C12_1 C11_1 C15_1 C20_1 -175.4(7)
C16_1 C11_1 C15_1 C20_1 2.6(12)
Ir1_1 C11_1 C15_1 C20_1 123.6(7)
C12_1 C11_1 C15_1 Ir1_1 61.1(5)
C16_1 C11_1 C15_1 Ir1_1 -121.0(8)
O1_1 Ir1_1 C15_1 C14_1 -75.9(5)
N1_1 Ir1_1 C15_1 C14_1 -157.9(4)
C12_1 Ir1_1 C15_1 C14_1 80.2(5)
C11_1 Ir1_1 C15_1 C14_1 117.7(6)
C13_1 Ir1_1 C15_1 C14_1 36.6(4)
I1_1 Ir1_1 C15_1 C14_1 67.6(9)
O1_1 Ir1_1 C15_1 C11_1 166.4(4)
N1_1 Ir1_1 C15_1 C11_1 84.3(5)
C12_1 Ir1_1 C15_1 C11_1 -37.6(5)
C14_1 Ir1_1 C15_1 C11_1 -117.7(6)
C13_1 Ir1_1 C15_1 C11_1 -81.1(5)
I1_1 Ir1_1 C15_1 C11_1 -50.1(10)
O1_1 Ir1_1 C15_1 C20_1 45.5(8)
N1_1 Ir1_1 C15_1 C20_1 -36.5(8)
C12_1 Ir1_1 C15_1 C20_1 -158.4(8)
C11_1 Ir1_1 C15_1 C20_1 -120.9(9)
C14_1 Ir1_1 C15_1 C20_1 121.4(9)
C13_1 Ir1_1 C15_1 C20_1 158.0(8)
I1_1 Ir1_1 C15_1 C20_1 -171.0(5)
O1_2 Ir1_2 N1_2 C2_2 3.8(6)
C12_2 Ir1_2 N1_2 C2_2 -102.1(7)
C13_2 Ir1_2 N1_2 C2_2 -142.2(7)
C15_2 Ir1_2 N1_2 C2_2 -162.8(11)
C14_2 Ir1_2 N1_2 C2_2 -173.5(6)
C11_2 Ir1_2 N1_2 C2_2 -82.0(8)
I1_2 Ir1_2 N1_2 C2_2 91.7(6)
O2_2 C1_2 O1_2 Ir1_2 178.1(6)
C2_2 C1_2 O1_2 Ir1_2 -4.0(10)
N1_2 Ir1_2 O1_2 C1_2 0.1(6)
C12_2 Ir1_2 O1_2 C1_2 103.7(6)
C13_2 Ir1_2 O1_2 C1_2 87.9(8)
C15_2 Ir1_2 O1_2 C1_2 175.7(6)
C14_2 Ir1_2 O1_2 C1_2 174.3(8)
C11_2 Ir1_2 O1_2 C1_2 141.8(6)
I1_2 Ir1_2 O1_2 C1_2 -86.3(6)
Ir1_2 N1_2 C2_2 C1_2 -6.8(10)
O2_2 C1_2 C2_2 N1_2 -174.8(8)
O1_2 C1_2 C2_2 N1_2 7.3(12)
O1_2 Ir1_2 C11_2 C15_2 127.7(6)
N1_2 Ir1_2 C11_2 C15_2 -153.0(6)
C12_2 Ir1_2 C11_2 C15_2 -121.3(8)
C13_2 Ir1_2 C11_2 C15_2 -81.8(6)
C14_2 Ir1_2 C11_2 C15_2 -38.9(6)
I1_2 Ir1_2 C11_2 C15_2 35.5(7)
O1_2 Ir1_2 C11_2 C12_2 -111.0(5)
N1_2 Ir1_2 C11_2 C12_2 -31.7(8)
C13_2 Ir1_2 C11_2 C12_2 39.5(5)
C15_2 Ir1_2 C11_2 C12_2 121.3(8)
C14_2 Ir1_2 C11_2 C12_2 82.4(6)
I1_2 Ir1_2 C11_2 C12_2 156.8(4)
O1_2 Ir1_2 C11_2 C16_2 9.2(10)
N1_2 Ir1_2 C11_2 C16_2 88.5(10)
C12_2 Ir1_2 C11_2 C16_2 120.2(12)
C13_2 Ir1_2 C11_2 C16_2 159.7(11)
C15_2 Ir1_2 C11_2 C16_2 -118.5(12)
C14_2 Ir1_2 C11_2 C16_2 -157.4(11)
I1_2 Ir1_2 C11_2 C16_2 -83.0(10)
C15_2 C11_2 C12_2 C13_2 -2.9(10)
C16_2 C11_2 C12_2 C13_2 178.5(9)
Ir1_2 C11_2 C12_2 C13_2 -61.9(6)
C15_2 C11_2 C12_2 C17_2 -176.7(9)
C16_2 C11_2 C12_2 C17_2 4.6(15)
Ir1_2 C11_2 C12_2 C17_2 124.2(10)
C15_2 C11_2 C12_2 Ir1_2 59.1(6)
C16_2 C11_2 C12_2 Ir1_2 -119.6(9)
O1_2 Ir1_2 C12_2 C11_2 77.7(6)
N1_2 Ir1_2 C12_2 C11_2 160.2(5)
C13_2 Ir1_2 C12_2 C11_2 -116.0(8)
C15_2 Ir1_2 C12_2 C11_2 -35.6(5)
C14_2 Ir1_2 C12_2 C11_2 -78.7(6)
I1_2 Ir1_2 C12_2 C11_2 -68.8(11)
O1_2 Ir1_2 C12_2 C13_2 -166.4(5)
N1_2 Ir1_2 C12_2 C13_2 -83.8(6)
C15_2 Ir1_2 C12_2 C13_2 80.3(6)
C14_2 Ir1_2 C12_2 C13_2 37.3(6)
C11_2 Ir1_2 C12_2 C13_2 116.0(8)
I1_2 Ir1_2 C12_2 C13_2 47.2(13)
O1_2 Ir1_2 C12_2 C17_2 -45.4(11)
N1_2 Ir1_2 C12_2 C17_2 37.2(11)
C13_2 Ir1_2 C12_2 C17_2 121.0(13)
C15_2 Ir1_2 C12_2 C17_2 -158.7(11)
C14_2 Ir1_2 C12_2 C17_2 158.3(12)
C11_2 Ir1_2 C12_2 C17_2 -123.0(12)
I1_2 Ir1_2 C12_2 C17_2 168.2(7)
C11_2 C12_2 C13_2 C14_2 1.5(10)
C17_2 C12_2 C13_2 C14_2 175.4(9)
Ir1_2 C12_2 C13_2 C14_2 -61.0(6)
C11_2 C12_2 C13_2 C18_2 -176.1(9)
C17_2 C12_2 C13_2 C18_2 -2.2(15)
Ir1_2 C12_2 C13_2 C18_2 121.4(9)
C11_2 C12_2 C13_2 Ir1_2 62.5(6)
C17_2 C12_2 C13_2 Ir1_2 -123.5(10)
O1_2 Ir1_2 C13_2 C14_2 141.7(6)
N1_2 Ir1_2 C13_2 C14_2 -136.8(6)
C12_2 Ir1_2 C13_2 C14_2 117.9(9)
C15_2 Ir1_2 C13_2 C14_2 36.9(6)
C11_2 Ir1_2 C13_2 C14_2 79.4(6)
I1_2 Ir1_2 C13_2 C14_2 -45.5(7)
O1_2 Ir1_2 C13_2 C12_2 23.8(9)
N1_2 Ir1_2 C13_2 C12_2 105.4(6)
C15_2 Ir1_2 C13_2 C12_2 -81.0(6)
C14_2 Ir1_2 C13_2 C12_2 -117.9(9)
C11_2 Ir1_2 C13_2 C12_2 -38.4(6)
I1_2 Ir1_2 C13_2 C12_2 -163.4(5)
O1_2 Ir1_2 C13_2 C18_2 -94.7(11)
N1_2 Ir1_2 C13_2 C18_2 -13.2(10)
C12_2 Ir1_2 C13_2 C18_2 -118.6(12)
C15_2 Ir1_2 C13_2 C18_2 160.5(11)
C14_2 Ir1_2 C13_2 C18_2 123.6(13)
C11_2 Ir1_2 C13_2 C18_2 -157.0(11)
I1_2 Ir1_2 C13_2 C18_2 78.0(10)
C12_2 C13_2 C14_2 C15_2 0.4(10)
C18_2 C13_2 C14_2 C15_2 177.9(9)
Ir1_2 C13_2 C14_2 C15_2 -60.0(6)
C12_2 C13_2 C14_2 C19_2 -177.8(9)
C18_2 C13_2 C14_2 C19_2 -0.3(16)
Ir1_2 C13_2 C14_2 C19_2 121.8(10)
C12_2 C13_2 C14_2 Ir1_2 60.4(6)
C18_2 C13_2 C14_2 Ir1_2 -122.1(10)
O1_2 Ir1_2 C14_2 C13_2 -117.9(9)
N1_2 Ir1_2 C14_2 C13_2 55.3(7)
C12_2 Ir1_2 C14_2 C13_2 -38.5(6)
C15_2 Ir1_2 C14_2 C13_2 -119.8(9)
C11_2 Ir1_2 C14_2 C13_2 -81.5(6)
I1_2 Ir1_2 C14_2 C13_2 144.6(6)
O1_2 Ir1_2 C14_2 C15_2 2.0(12)
N1_2 Ir1_2 C14_2 C15_2 175.2(5)
C12_2 Ir1_2 C14_2 C15_2 81.4(6)
C13_2 Ir1_2 C14_2 C15_2 119.8(9)
C11_2 Ir1_2 C14_2 C15_2 38.3(6)
I1_2 Ir1_2 C14_2 C15_2 -95.5(6)
O1_2 Ir1_2 C14_2 C19_2 122.7(10)
N1_2 Ir1_2 C14_2 C19_2 -64.1(11)
C12_2 Ir1_2 C14_2 C19_2 -158.0(12)
C13_2 Ir1_2 C14_2 C19_2 -119.5(13)
C15_2 Ir1_2 C14_2 C19_2 120.7(13)
C11_2 Ir1_2 C14_2 C19_2 159.0(12)
I1_2 Ir1_2 C14_2 C19_2 25.2(11)
C12_2 C11_2 C15_2 C14_2 3.1(10)
C16_2 C11_2 C15_2 C14_2 -178.2(9)
Ir1_2 C11_2 C15_2 C14_2 61.9(6)
C12_2 C11_2 C15_2 C20_2 176.7(9)
C16_2 C11_2 C15_2 C20_2 -4.6(15)
Ir1_2 C11_2 C15_2 C20_2 -124.5(10)
C12_2 C11_2 C15_2 Ir1_2 -58.8(6)
C16_2 C11_2 C15_2 Ir1_2 119.9(9)
C13_2 C14_2 C15_2 C11_2 -2.1(10)
C19_2 C14_2 C15_2 C11_2 176.0(9)
Ir1_2 C14_2 C15_2 C11_2 -62.3(6)
C13_2 C14_2 C15_2 C20_2 -175.5(9)
C19_2 C14_2 C15_2 C20_2 2.6(16)
Ir1_2 C14_2 C15_2 C20_2 124.3(10)
C13_2 C14_2 C15_2 Ir1_2 60.2(6)
C19_2 C14_2 C15_2 Ir1_2 -121.7(10)
O1_2 Ir1_2 C15_2 C11_2 -62.9(6)
N1_2 Ir1_2 C15_2 C11_2 102.2(12)
C12_2 Ir1_2 C15_2 C11_2 35.9(6)
C13_2 Ir1_2 C15_2 C11_2 79.8(6)
C14_2 Ir1_2 C15_2 C11_2 116.2(8)
I1_2 Ir1_2 C15_2 C11_2 -154.1(5)
O1_2 Ir1_2 C15_2 C14_2 -179.1(5)
N1_2 Ir1_2 C15_2 C14_2 -14.0(15)
C12_2 Ir1_2 C15_2 C14_2 -80.3(6)
C13_2 Ir1_2 C15_2 C14_2 -36.4(6)
C11_2 Ir1_2 C15_2 C14_2 -116.2(8)
I1_2 Ir1_2 C15_2 C14_2 89.7(6)
O1_2 Ir1_2 C15_2 C20_2 58.1(11)
N1_2 Ir1_2 C15_2 C20_2 -136.8(11)
C12_2 Ir1_2 C15_2 C20_2 156.9(12)
C13_2 Ir1_2 C15_2 C20_2 -159.2(12)
C14_2 Ir1_2 C15_2 C20_2 -122.8(13)
C11_2 Ir1_2 C15_2 C20_2 121.0(13)
I1_2 Ir1_2 C15_2 C20_2 -33.1(11)
C21 C22 C23 C24 -12.5(14)
